data_2022195
loop_
_publ_author_name
'Panteleieva, Olha S.'
'Ponomarova, Vira V.'
'Shtemenko, Alexander V.'
'Domasevitch, Kostiantyn V.'

_publ_section_title
;
 Supramolecular networks supported by the anion&#x00B7;&#x00B7;&#x00B7;\p
 linkage of Keggin-type heteropolyoxotungstates
;
_journal_coeditor_code JX3058
_journal_issue 8
_journal_name_full 'Acta Crystallographica Section C'
_journal_page_first
;
;
_journal_paper_doi 10.1107/S205322962000950X
_journal_volume 76
_journal_year 2020
_chemical_formula_iupac '(C8 H11 N4 O2)4 [Si W12 O40], 3H2 O'
_chemical_formula_moiety '4(C8 H11 N4 O2 +), O40 Si W12 4-, 3(H2 O)'
_chemical_formula_sum 'C32 H50 N16 O51 Si W12'
_chemical_formula_weight 3709.17
_chemical_name_common
;
Tetrakis(caffeinium)
\m~12~-silicato-tetracosa-\m~2~-oxido-dodecaoxidododecatungsten
trihydrate
;
_chemical_name_systematic
;
Tetrakis(1,3,7-trimethylxanthinium)
\m~12~-silicato-tetracosa-\m~2~-oxido-dodecaoxidododecatungsten
trihydrate
;
_space_group_crystal_system monoclinic
_space_group_IT_number 9
_space_group_name_Hall 'C -2yc'
_space_group_name_H-M_alt 'C 1 c 1'
_atom_sites_solution_hydrogens mixed
_atom_sites_solution_primary direct
_atom_sites_solution_secondary difmap
_audit_creation_method SHELXL-2018/1
_cell_angle_alpha 90
_cell_angle_beta 107.576(2)
_cell_angle_gamma 90
_cell_formula_units_Z 4
_cell_length_a 15.8623(4)
_cell_length_b 20.7547(6)
_cell_length_c 21.8096(6)
_cell_measurement_reflns_used 34632
_cell_measurement_temperature 173(2)
_cell_measurement_theta_max 26.700
_cell_measurement_theta_min 1.666
_cell_volume 6844.9(3)
_computing_cell_refinement
;
IPDS Software (Stoe & Cie, 2000)
;
_computing_data_collection
;
IPDS Software (Stoe & Cie, 2000)
;
_computing_data_reduction
;
IPDS Software (Stoe & Cie, 2000)
;
_computing_molecular_graphics
;
DIAMOND (Brandenburg, 1999)
;
_computing_publication_material
;
WinGX (Farrugia, 2012)
;
_computing_structure_refinement
;
SHELXL2018 (Sheldrick, 2015)
;
_computing_structure_solution
;
SHELXS97 (Sheldrick, 2008)
;
_diffrn_ambient_temperature 173(2)
_diffrn_measured_fraction_theta_full 0.994
_diffrn_measured_fraction_theta_max 0.978
_diffrn_measurement_device_type 'Stoe Image plate diffraction system'
_diffrn_measurement_method '\f oscillation scans'
_diffrn_radiation_type MoK\a
_diffrn_radiation_wavelength 0.71073
_diffrn_reflns_av_R_equivalents 0.0263
_diffrn_reflns_av_unetI/netI 0.0262
_diffrn_reflns_limit_h_max 13
_diffrn_reflns_limit_h_min -20
_diffrn_reflns_limit_k_max 20
_diffrn_reflns_limit_k_min -26
_diffrn_reflns_limit_l_max 27
_diffrn_reflns_limit_l_min -18
_diffrn_reflns_number 34632
_diffrn_reflns_theta_full 25.242
_diffrn_reflns_theta_max 26.700
_diffrn_reflns_theta_min 1.666
_diffrn_source 'fine-focus sealed tube'
_exptl_absorpt_coefficient_mu 20.212
_exptl_absorpt_correction_T_max 0.229
_exptl_absorpt_correction_T_min 0.093
_exptl_absorpt_correction_type numerical
_exptl_absorpt_process_details
;
[X-RED (Stoe & Cie, 2001) and X-SHAPE (Stoe & Cie, 1999)]
;
_exptl_crystal_colour yellow
_exptl_crystal_density_diffrn 3.599
_exptl_crystal_description prism
_exptl_crystal_F_000 6656
_exptl_crystal_size_max 0.220
_exptl_crystal_size_mid 0.180
_exptl_crystal_size_min 0.160
_refine_diff_density_max 1.349
_refine_diff_density_min -1.779
_refine_ls_abs_structure_details
;
 Refined as an inversion twin.
;
_refine_ls_abs_structure_Flack 0.40(3)
_refine_ls_extinction_method none
_refine_ls_goodness_of_fit_ref 1.076
_refine_ls_hydrogen_treatment constr
_refine_ls_matrix_type full
_refine_ls_number_parameters 1005
_refine_ls_number_reflns 9899
_refine_ls_number_restraints 58
_refine_ls_restrained_S_all 1.073
_refine_ls_R_factor_all 0.0535
_refine_ls_R_factor_gt 0.0478
_refine_ls_shift/su_max 0.002
_refine_ls_shift/su_mean 0.000
_refine_ls_structure_factor_coef Fsqd
_refine_ls_weighting_details 'w=1/[\s^2^(Fo^2^)+(0.0820P)^2^+63.6090P] where P=(Fo^2^+2Fc^2^)/3'
_refine_ls_weighting_scheme calc
_refine_ls_wR_factor_gt 0.1305
_refine_ls_wR_factor_ref 0.1336
_reflns_number_gt 8741
_reflns_number_total 9899
_reflns_threshold_expression 'I > 2\s(I)'
_cod_data_source_file jx3058sup1.cif
_cod_data_source_block 1
_cod_original_sg_symbol_H-M 'C c'
_cod_database_code 2022195
_shelx_space_group_comment
;
The symmetry employed for this shelxl refinement is uniquely defined
by the following loop, which should always be used as a source of
symmetry information in preference to the above space-group names.
They are only intended as comments.
;
_shelx_estimated_absorpt_t_min 0.095
_shelx_estimated_absorpt_t_max 0.140

loop_
_space_group_symop_operation_xyz
'x, y, z'
'x, -y, z+1/2'
'x+1/2, y+1/2, z'
'x+1/2, -y+1/2, z+1/2'

loop_
_atom_site_type_symbol
_atom_site_label
_atom_site_fract_x
_atom_site_fract_y
_atom_site_fract_z
_atom_site_U_iso_or_equiv
_atom_site_adp_type
_atom_site_calc_flag
_atom_site_occupancy
_atom_site_disorder_assembly
_atom_site_disorder_group
Si Si1 0.7944(5) 0.3311(2) 0.3131(4) 0.0293(8) Uani d 1 . .
W W1 0.71419(7) 0.24737(6) 0.42543(5) 0.0480(3) Uani d 1 . .
W W2 0.71032(8) 0.41281(6) 0.42495(6) 0.0517(3) Uani d 1 . .
W W3 0.79091(11) 0.50068(4) 0.31011(8) 0.0474(2) Uani d 1 . .
W W4 0.86828(9) 0.42007(6) 0.20156(6) 0.0538(3) Uani d 1 . .
W W5 0.87172(8) 0.24501(6) 0.20199(6) 0.0476(3) Uani d 1 . .
W W6 0.79614(10) 0.16069(4) 0.31078(8) 0.0450(2) Uani d 1 . .
W W7 0.94789(8) 0.24935(6) 0.44035(6) 0.0482(3) Uani d 1 . .
W W8 0.94526(7) 0.41510(6) 0.44146(6) 0.0463(3) Uani d 1 . .
W W9 1.02266(9) 0.33469(6) 0.33240(7) 0.0512(3) Uani d 1 . .
W W10 0.56781(9) 0.32931(6) 0.30257(7) 0.0509(3) Uani d 1 . .
W W11 0.64701(8) 0.41751(6) 0.18641(6) 0.0486(3) Uani d 1 . .
W W12 0.64993(7) 0.24268(6) 0.18755(5) 0.0466(3) Uani d 1 . .
O O9 0.7235(11) 0.3299(8) 0.3547(7) 0.040(3) Uani d 1 . .
O O10 0.7786(10) 0.3938(8) 0.2713(7) 0.040(3) Uani d 1 . .
O O11 0.7822(11) 0.2686(7) 0.2703(8) 0.039(3) Uani d 1 . .
O O12 0.8910(11) 0.3321(7) 0.3645(7) 0.039(3) Uani d 1 . .
O O13 0.6854(14) 0.2013(12) 0.4811(10) 0.058(6) Uani d 1 . .
O O14 0.7031(12) 0.3294(8) 0.4673(10) 0.049(4) Uani d 1 . .
O O15 0.8372(13) 0.2541(10) 0.4552(9) 0.050(4) Uani d 1 . .
O O16 0.7287(15) 0.1898(13) 0.3643(13) 0.072(7) Uani d 1 . .
O O17 0.5949(13) 0.2641(8) 0.3721(9) 0.049(4) Uani d 1 . .
O O18 0.6842(13) 0.4609(12) 0.4800(9) 0.052(5) Uani d 1 . .
O O19 0.7239(11) 0.4676(8) 0.3607(8) 0.044(4) Uani d 1 . .
O O20 0.8356(15) 0.4148(16) 0.4585(13) 0.080(9) Uani d 1 . .
O O21 0.5883(13) 0.3918(9) 0.3710(10) 0.052(4) Uani d 1 . .
O O22 0.7942(17) 0.5818(7) 0.3209(16) 0.064(6) Uani d 1 . .
O O23 0.8550(13) 0.4984(9) 0.2467(9) 0.051(4) Uani d 1 . .
O O24 0.8920(13) 0.4712(12) 0.3764(13) 0.065(6) Uani d 1 . .
O O25 0.6841(16) 0.4940(12) 0.2396(12) 0.068(7) Uani d 1 . .
O O26 0.9131(15) 0.4560(10) 0.1503(11) 0.053(5) Uani d 1 . .
O O27 0.8547(13) 0.3334(8) 0.1789(10) 0.054(5) Uani d 1 . .
O O28 0.9660(14) 0.3971(8) 0.2713(9) 0.056(5) Uani d 1 . .
O O29 0.747(2) 0.4258(16) 0.1558(13) 0.091(11) Uani d 1 . .
O O30 0.9140(18) 0.2109(13) 0.1494(10) 0.067(7) Uani d 1 . .
O O31 0.8621(14) 0.1696(11) 0.2513(12) 0.061(6) Uani d 1 . .
O O32 0.9634(12) 0.2723(9) 0.2724(9) 0.046(4) Uani d 1 . .
O O33 0.7467(12) 0.2318(9) 0.1529(9) 0.046(4) Uani d 1 . .
O O34 0.8007(17) 0.0795(6) 0.3205(14) 0.055(5) Uani d 1 . .
O O35 0.8980(12) 0.1931(10) 0.3742(9) 0.049(4) Uani d 1 . .
O O36 0.6910(14) 0.1656(10) 0.2382(10) 0.056(5) Uani d 1 . .
O O37 1.0155(13) 0.2056(10) 0.5031(10) 0.051(5) Uani d 1 . .
O O38 0.9761(16) 0.3351(9) 0.4857(10) 0.056(5) Uani d 1 . .
O O39 1.0362(13) 0.2720(8) 0.4019(8) 0.048(4) Uani d 1 . .
O O40 0.9999(13) 0.4627(12) 0.5009(11) 0.061(6) Uani d 1 . .
O O41 1.0334(12) 0.3972(8) 0.3996(10) 0.046(4) Uani d 1 . .
O O42 1.1299(14) 0.3354(9) 0.3310(12) 0.052(5) Uani d 1 . .
O O43 0.4572(12) 0.3260(8) 0.2842(10) 0.043(4) Uani d 1 . .
O O44 0.5934(12) 0.3920(10) 0.2485(12) 0.056(5) Uani d 1 . .
O O45 0.5950(12) 0.2670(8) 0.2507(8) 0.046(4) Uani d 1 . .
O O46 0.5643(14) 0.4503(10) 0.1237(10) 0.056(5) Uani d 1 . .
O O47 0.6498(14) 0.3308(7) 0.1666(9) 0.046(4) Uani d 1 . .
O O48 0.5707(15) 0.2115(10) 0.1252(9) 0.051(5) Uani d 1 . .
O O1 0.6181(19) 0.3029(14) 0.6376(16) 0.084(9) Uani d 1 . .
O O2 0.7493(17) 0.1109(9) 0.6190(11) 0.060(5) Uani d 1 . .
N N1 0.8868(17) 0.3083(13) 0.5979(10) 0.049(5) Uani d 1 . .
H H1N 0.936281 0.297502 0.590109 0.074 Uiso calc 1 . .
N N2 0.773(2) 0.3639(14) 0.6095(12) 0.067(8) Uani d 1 . .
N N3 0.6867(18) 0.2067(12) 0.6277(12) 0.049(5) Uani d 1 . .
N N4 0.8279(18) 0.2040(14) 0.6116(11) 0.053(6) Uani d 1 . .
C C1 0.855(2) 0.3680(17) 0.6013(14) 0.055(6) Uani d 1 . .
H H1 0.885073 0.406921 0.598426 0.066 Uiso calc 1 . .
C C2 0.755(2) 0.3033(15) 0.6174(14) 0.052(6) Uani d 1 . .
C C3 0.680(2) 0.2716(16) 0.6302(14) 0.068(10) Uani d 1 . .
C C4 0.748(2) 0.1702(10) 0.6220(15) 0.057(8) Uani d 1 . .
C C5 0.8217(19) 0.2662(13) 0.6100(13) 0.048(6) Uani d 1 . .
C C6 0.719(3) 0.4212(12) 0.6176(17) 0.080(13) Uani d 1 . .
H H6A 0.747692 0.460653 0.608692 0.121 Uiso calc 1 . .
H H6B 0.659537 0.418031 0.587574 0.121 Uiso calc 1 . .
H H6C 0.716410 0.422524 0.661798 0.121 Uiso calc 1 . .
C C7 0.607(2) 0.1687(15) 0.639(2) 0.070(10) Uani d 1 . .
H H7A 0.562155 0.199315 0.643526 0.105 Uiso calc 1 . .
H H7B 0.581583 0.139758 0.603177 0.105 Uiso calc 1 . .
H H7C 0.628530 0.143481 0.679154 0.105 Uiso calc 1 . .
C C8 0.898(2) 0.1647(14) 0.6010(19) 0.064(9) Uani d 1 . .
H H8A 0.885512 0.119047 0.605263 0.095 Uiso calc 1 . .
H H8B 0.902457 0.172783 0.557689 0.095 Uiso calc 1 . .
H H8C 0.954761 0.175875 0.632897 0.095 Uiso calc 1 . .
O O3 0.5026(19) 0.1005(13) 0.1850(11) 0.071(7) Uani d 1 . .
O O4 0.6960(17) -0.0595(10) 0.2636(11) 0.059(6) Uani d 1 . .
N N5 0.595(2) 0.0678(14) 0.4063(12) 0.065(8) Uani d 1 . .
H H5N 0.625470 0.056013 0.445583 0.097 Uiso calc 1 . .
N N6 0.5006(17) 0.1215(12) 0.3255(14) 0.060(6) Uani d 1 . .
N N7 0.6024(16) 0.0216(10) 0.2275(11) 0.044(5) Uani d 1 . .
N N8 0.6580(16) -0.0047(11) 0.3375(12) 0.045(5) Uani d 1 . .
C C9 0.531(2) 0.1139(17) 0.387(2) 0.069(10) Uani d 1 . .
H H9 0.510163 0.138128 0.416848 0.083 Uiso calc 1 . .
C C10 0.544(2) 0.0803(13) 0.3005(14) 0.051(6) Uani d 1 . .
C C11 0.545(2) 0.0678(14) 0.2312(12) 0.057(7) Uani d 1 . .
C C12 0.6536(17) -0.0161(12) 0.2795(17) 0.062(9) Uani d 1 . .
C C13 0.601(2) 0.0442(15) 0.3479(12) 0.050(6) Uani d 1 . .
C C14 0.432(2) 0.1668(11) 0.2856(16) 0.061(8) Uani d 1 . .
H H14A 0.425066 0.159747 0.239925 0.092 Uiso calc 1 . .
H H14B 0.375392 0.158891 0.293802 0.092 Uiso calc 1 . .
H H14C 0.450546 0.211370 0.297084 0.092 Uiso calc 1 . .
C C15 0.613(3) 0.016(2) 0.1640(19) 0.096(16) Uani d 1 . .
H H15A 0.655316 -0.018139 0.163979 0.144 Uiso calc 1 . .
H H15B 0.555713 0.005968 0.132685 0.144 Uiso calc 1 . .
H H15C 0.634823 0.057132 0.152300 0.144 Uiso calc 1 . .
C C16 0.715(3) -0.039(2) 0.3962(14) 0.080(12) Uani d 1 . .
H H16A 0.705162 -0.020107 0.434717 0.120 Uiso calc 1 . .
H H16B 0.699618 -0.084676 0.393576 0.120 Uiso calc 1 . .
H H16C 0.777339 -0.033913 0.398538 0.120 Uiso calc 1 . .
O O5 0.9720(16) 0.3069(12) -0.0124(15) 0.072(7) Uani d 1 . .
O O6 0.8457(15) 0.1135(9) 0.0047(10) 0.053(5) Uani d 1 . .
N N9 0.7074(17) 0.3086(14) 0.0243(13) 0.055(6) Uani d 1 . .
H H9N 0.655163 0.297673 0.027251 0.082 Uiso calc 1 . .
N N10 0.8081(17) 0.3693(10) 0.0127(12) 0.048(5) Uani d 1 . .
N N11 0.9076(17) 0.2099(13) -0.0079(13) 0.051(6) Uani d 1 . .
N N12 0.7687(15) 0.2010(11) 0.0142(11) 0.042(5) Uani d 1 . .
C C17 0.739(3) 0.3699(18) 0.0279(18) 0.073(11) Uani d 1 . .
H H17 0.711839 0.406848 0.039936 0.088 Uiso calc 1 . .
C C18 0.827(2) 0.3024(13) 0.0077(14) 0.055(8) Uani d 1 . .
C C19 0.9071(17) 0.2795(14) -0.0044(17) 0.055(7) Uani d 1 . .
C C20 0.835(2) 0.1721(9) 0.0070(13) 0.052(7) Uani d 1 . .
C C21 0.763(2) 0.2704(14) 0.0161(11) 0.046(6) Uani d 1 . .
C C22 0.857(2) 0.4285(15) 0.0039(18) 0.068(9) Uani d 1 . .
H H22A 0.909946 0.415928 -0.007978 0.102 Uiso calc 1 . .
H H22B 0.819037 0.455332 -0.030207 0.102 Uiso calc 1 . .
H H22C 0.875526 0.453006 0.044210 0.102 Uiso calc 1 . .
C C23 0.978(3) 0.1817(17) -0.021(2) 0.068(9) Uani d 1 . .
H H23A 0.970373 0.134742 -0.022453 0.102 Uiso calc 1 . .
H H23B 0.980340 0.196655 -0.063452 0.102 Uiso calc 1 . .
H H23C 1.032579 0.193268 0.011755 0.102 Uiso calc 1 . .
C C24 0.696(3) 0.165(2) 0.0255(16) 0.081(13) Uani d 1 . .
H H24A 0.650637 0.195041 0.029826 0.121 Uiso calc 1 . .
H H24B 0.670718 0.136012 -0.010875 0.121 Uiso calc 1 . .
H H24C 0.718270 0.139723 0.065027 0.121 Uiso calc 1 . .
O O7 0.5900(16) 0.6051(11) 0.4333(12) 0.067(7) Uani d 1 . .
O O8 0.3918(15) 0.4368(10) 0.3577(12) 0.060(5) Uani d 1 . .
N N13 0.495(2) 0.5640(15) 0.2178(17) 0.067(8) Uani d 1 . .
H H13N 0.468286 0.548286 0.179347 0.100 Uiso calc 1 . .
N N14 0.5782(16) 0.6269(13) 0.2931(17) 0.065(6) Uani d 1 . .
N N15 0.4899(17) 0.5258(16) 0.3919(15) 0.064(7) Uani d 1 . .
N N16 0.4416(19) 0.4989(12) 0.2836(12) 0.051(6) Uani d 1 . .
C C25 0.554(3) 0.615(2) 0.232(2) 0.078(13) Uani d 1 . .
H H25 0.573327 0.638339 0.201116 0.093 Uiso calc 1 . .
C C26 0.541(2) 0.5802(17) 0.325(2) 0.065(6) Uani d 1 . .
C C27 0.5489(17) 0.5746(12) 0.3849(12) 0.048(6) Uani d 1 . .
C C28 0.439(2) 0.4811(13) 0.3504(15) 0.055(7) Uani d 1 . .
C C29 0.4868(19) 0.5426(15) 0.2741(19) 0.060(8) Uani d 1 . .
C C30 0.6431(16) 0.6790(12) 0.3229(19) 0.067(8) Uani d 1 . .
H H30A 0.652605 0.680006 0.369413 0.100 Uiso calc 1 . .
H H30B 0.699413 0.670467 0.314513 0.100 Uiso calc 1 . .
H H30C 0.619820 0.720724 0.304195 0.100 Uiso calc 1 . .
C C31 0.482(2) 0.5150(17) 0.4614(16) 0.071(10) Uani d 1 . .
H H31A 0.518525 0.547011 0.490763 0.106 Uiso calc 1 . .
H H31B 0.420479 0.519494 0.460444 0.106 Uiso calc 1 . .
H H31C 0.503357 0.471610 0.476255 0.106 Uiso calc 1 . .
C C32 0.3735(17) 0.4645(13) 0.2345(14) 0.046(6) Uani d 1 . .
H H32A 0.346977 0.431477 0.254974 0.070 Uiso calc 1 . .
H H32B 0.327720 0.494994 0.211344 0.070 Uiso calc 1 . .
H H32C 0.399969 0.444085 0.204240 0.070 Uiso calc 1 . .
O O1W 0.667(3) 0.0244(14) 0.5248(13) 0.109(13) Uani d 1 . .
H H1W 0.624660 0.008896 0.536762 0.163 Uiso d 1 . .
H H2W 0.691279 0.054267 0.550720 0.163 Uiso d 1 . .
O O2W 0.416(2) 0.5248(15) 0.1006(13) 0.079(8) Uani d 1 . .
H H3W 0.452067 0.502183 0.087624 0.118 Uiso d 1 . .
H H4W 0.398546 0.555975 0.074645 0.118 Uiso d 1 . .
O O3W 0.287(2) 0.2932(14) 0.2937(14) 0.098(9) Uiso d 1 . .
H H5W 0.333495 0.314848 0.295568 0.148 Uiso d 1 . .
H H6W 0.252655 0.316828 0.306988 0.148 Uiso d 1 . .

loop_
_atom_site_aniso_label
_atom_site_aniso_U_11
_atom_site_aniso_U_22
_atom_site_aniso_U_33
_atom_site_aniso_U_12
_atom_site_aniso_U_13
_atom_site_aniso_U_23
Si1 0.031(2) 0.0279(19) 0.0261(19) -0.001(3) 0.0038(16) 0.009(3)
W1 0.0532(6) 0.0481(6) 0.0402(5) -0.0043(5) 0.0106(5) 0.0062(5)
W2 0.0589(6) 0.0515(6) 0.0416(6) 0.0097(5) 0.0104(5) -0.0054(5)
W3 0.0580(5) 0.0361(4) 0.0476(5) -0.0029(5) 0.0152(4) 0.0005(5)
W4 0.0655(7) 0.0516(6) 0.0406(6) -0.0151(6) 0.0104(5) 0.0044(5)
W5 0.0553(6) 0.0452(5) 0.0400(5) 0.0015(5) 0.0109(5) -0.0066(5)
W6 0.0501(4) 0.0350(4) 0.0471(4) -0.0015(5) 0.0103(3) 0.0007(5)
W7 0.0528(6) 0.0497(6) 0.0398(5) 0.0079(5) 0.0107(5) 0.0037(5)
W8 0.0486(6) 0.0445(5) 0.0431(6) -0.0042(5) 0.0098(5) -0.0095(5)
W9 0.0447(6) 0.0434(6) 0.0625(7) -0.0027(5) 0.0116(5) 0.0028(5)
W10 0.0431(6) 0.0438(6) 0.0629(7) -0.0012(5) 0.0116(5) -0.0020(5)
W11 0.0522(6) 0.0469(6) 0.0434(6) 0.0026(5) 0.0096(5) 0.0077(5)
W12 0.0524(6) 0.0466(5) 0.0375(5) -0.0081(5) 0.0086(4) -0.0041(4)
O9 0.053(9) 0.049(9) 0.018(6) -0.007(7) 0.010(6) -0.006(6)
O10 0.041(8) 0.041(8) 0.037(7) 0.014(6) 0.012(6) 0.003(6)
O11 0.044(8) 0.035(7) 0.039(7) 0.008(6) 0.015(7) 0.003(6)
O12 0.044(8) 0.035(7) 0.033(7) 0.003(6) 0.004(6) 0.006(6)
O13 0.059(12) 0.076(14) 0.046(11) -0.038(11) 0.026(9) -0.011(10)
O14 0.045(9) 0.039(9) 0.061(11) -0.003(7) 0.012(8) -0.011(8)
O15 0.048(9) 0.066(12) 0.036(9) 0.019(9) 0.014(7) -0.001(8)
O16 0.041(10) 0.086(16) 0.073(15) -0.021(11) -0.006(10) -0.033(13)
O17 0.053(10) 0.038(8) 0.050(10) -0.001(7) 0.005(8) -0.003(7)
O18 0.048(10) 0.077(13) 0.031(8) 0.009(9) 0.014(8) -0.016(9)
O19 0.040(8) 0.051(9) 0.038(8) 0.018(7) 0.009(7) 0.008(7)
O20 0.046(11) 0.13(2) 0.067(14) 0.040(13) 0.022(11) 0.054(15)
O21 0.058(11) 0.039(9) 0.065(12) 0.002(8) 0.026(9) 0.003(8)
O22 0.050(9) 0.031(7) 0.105(18) -0.002(9) 0.013(10) -0.012(11)
O23 0.062(11) 0.050(10) 0.045(9) -0.012(8) 0.023(8) -0.001(8)
O24 0.040(10) 0.074(14) 0.087(16) 0.015(9) 0.030(10) 0.033(12)
O25 0.068(13) 0.079(15) 0.060(12) -0.025(12) 0.025(10) -0.041(12)
O26 0.064(12) 0.040(9) 0.063(13) -0.010(9) 0.032(10) -0.013(9)
O27 0.056(11) 0.035(8) 0.056(11) -0.004(7) -0.005(9) -0.005(7)
O28 0.069(12) 0.025(7) 0.051(10) -0.009(7) -0.017(9) -0.004(7)
O29 0.099(19) 0.12(2) 0.065(15) -0.064(18) 0.047(14) -0.072(16)
O30 0.092(17) 0.075(15) 0.034(10) 0.027(13) 0.018(10) -0.009(9)
O31 0.041(10) 0.079(15) 0.061(12) -0.002(9) 0.011(9) 0.034(11)
O32 0.046(9) 0.043(9) 0.047(9) 0.005(7) 0.011(7) 0.006(7)
O33 0.042(9) 0.052(10) 0.045(10) -0.004(7) 0.017(8) 0.007(8)
O34 0.060(10) 0.022(6) 0.084(14) -0.003(8) 0.021(10) 0.005(9)
O35 0.036(8) 0.058(11) 0.050(10) -0.006(8) 0.007(7) -0.012(8)
O36 0.057(11) 0.061(12) 0.053(11) 0.011(9) 0.021(9) 0.018(9)
O37 0.047(10) 0.053(10) 0.039(10) 0.019(8) -0.007(8) 0.001(8)
O38 0.080(14) 0.048(10) 0.044(10) 0.003(9) 0.025(10) -0.002(8)
O39 0.056(10) 0.047(9) 0.038(9) -0.014(8) 0.011(8) -0.008(7)
O40 0.037(9) 0.078(14) 0.053(11) -0.022(10) -0.009(8) 0.001(10)
O41 0.053(10) 0.034(8) 0.063(11) -0.002(7) 0.035(9) 0.001(7)
O42 0.049(11) 0.043(9) 0.061(12) -0.001(8) 0.014(9) -0.003(8)
O43 0.031(8) 0.040(8) 0.057(11) 0.000(6) 0.012(7) 0.002(7)
O44 0.034(8) 0.048(10) 0.091(16) 0.000(7) 0.026(9) -0.006(10)
O45 0.055(10) 0.039(8) 0.040(9) -0.004(7) 0.008(8) 0.007(7)
O46 0.055(11) 0.054(11) 0.043(10) 0.012(9) -0.010(9) 0.009(8)
O47 0.068(11) 0.029(7) 0.050(10) -0.011(7) 0.031(9) -0.003(6)
O48 0.064(12) 0.051(11) 0.031(9) -0.003(9) 0.004(8) 0.010(8)
O1 0.088(19) 0.074(17) 0.10(2) 0.044(15) 0.048(17) 0.003(15)
O2 0.077(14) 0.047(11) 0.046(11) -0.002(10) 0.005(10) 0.008(9)
N1 0.056(11) 0.065(11) 0.026(8) -0.012(10) 0.011(8) 0.009(8)
N2 0.09(2) 0.079(19) 0.030(11) -0.010(16) 0.021(13) -0.003(11)
N3 0.062(14) 0.047(12) 0.042(11) -0.004(11) 0.021(11) 0.001(9)
N4 0.054(14) 0.071(16) 0.029(10) -0.013(12) 0.003(10) -0.002(10)
C1 0.055(12) 0.067(12) 0.037(10) -0.016(10) 0.004(9) 0.009(10)
C2 0.061(17) 0.054(16) 0.042(14) 0.005(13) 0.017(13) 0.000(11)
C3 0.11(3) 0.061(18) 0.028(12) 0.000(18) 0.023(15) 0.005(12)
C4 0.07(2) 0.061(18) 0.040(14) -0.017(15) 0.020(14) -0.013(12)
C5 0.050(14) 0.045(13) 0.038(13) -0.019(11) -0.003(11) 0.003(10)
C6 0.17(4) 0.030(12) 0.050(17) 0.011(18) 0.04(2) 0.003(11)
C7 0.065(19) 0.052(17) 0.11(3) -0.009(14) 0.06(2) 0.013(17)
C8 0.052(16) 0.045(14) 0.08(2) -0.001(12) 0.002(15) -0.011(14)
O3 0.086(17) 0.084(17) 0.039(11) -0.001(14) 0.011(11) 0.019(11)
O4 0.085(16) 0.043(10) 0.044(11) 0.005(10) 0.011(11) -0.008(8)
N5 0.10(2) 0.067(16) 0.022(10) -0.004(16) 0.019(12) -0.010(10)
N6 0.063(15) 0.046(12) 0.073(18) -0.002(11) 0.022(13) -0.001(11)
N7 0.060(13) 0.030(9) 0.038(10) -0.013(9) 0.009(9) -0.001(8)
N8 0.048(11) 0.043(11) 0.040(11) -0.003(9) 0.006(9) -0.001(9)
C9 0.057(18) 0.052(17) 0.10(3) -0.007(14) 0.022(18) 0.012(17)
C10 0.064(16) 0.041(12) 0.038(13) 0.003(12) 0.001(12) 0.000(10)
C11 0.08(2) 0.050(15) 0.042(14) -0.008(14) 0.022(14) -0.003(11)
C12 0.045(15) 0.055(17) 0.07(2) -0.033(14) 0.001(14) 0.001(15)
C13 0.055(15) 0.065(17) 0.024(11) -0.001(13) 0.003(10) 0.000(10)
C14 0.07(2) 0.032(11) 0.07(2) -0.008(12) 0.015(16) -0.022(12)
C15 0.11(3) 0.14(4) 0.06(2) 0.07(3) 0.06(2) 0.04(2)
C16 0.09(3) 0.11(3) 0.019(11) -0.02(2) -0.013(14) -0.007(15)
O5 0.078(16) 0.062(14) 0.10(2) 0.007(12) 0.058(16) -0.014(13)
O6 0.068(13) 0.055(11) 0.038(10) 0.004(10) 0.020(9) 0.007(8)
N9 0.041(12) 0.063(15) 0.050(13) -0.003(10) -0.001(10) -0.008(11)
N10 0.059(14) 0.036(10) 0.044(12) -0.002(10) 0.007(10) 0.000(8)
N11 0.060(14) 0.054(14) 0.052(13) 0.008(11) 0.035(11) 0.001(10)
N12 0.041(11) 0.042(11) 0.043(11) 0.000(9) 0.014(9) -0.001(9)
C17 0.08(2) 0.057(17) 0.057(18) 0.012(17) -0.012(18) -0.012(14)
C18 0.08(2) 0.033(12) 0.040(13) 0.016(12) -0.009(13) -0.006(10)
C19 0.046(14) 0.046(14) 0.08(2) -0.010(11) 0.028(14) 0.001(13)
C20 0.066(18) 0.044(14) 0.034(12) -0.020(12) -0.005(12) -0.004(10)
C21 0.059(15) 0.059(16) 0.017(9) -0.002(13) 0.006(10) -0.003(9)
C22 0.065(18) 0.08(2) 0.051(18) -0.008(16) 0.002(14) 0.007(15)
C23 0.08(2) 0.054(17) 0.07(2) 0.011(16) 0.027(18) 0.007(15)
C24 0.09(3) 0.12(3) 0.038(15) -0.04(2) 0.039(17) -0.018(17)
O7 0.062(13) 0.058(12) 0.072(15) 0.015(11) 0.005(11) -0.027(11)
O8 0.061(13) 0.056(12) 0.062(13) 0.002(10) 0.019(11) 0.009(10)
N13 0.068(17) 0.060(16) 0.08(2) 0.026(14) 0.041(16) 0.011(14)
N14 0.039(9) 0.060(11) 0.094(17) 0.010(8) 0.019(10) 0.002(11)
N15 0.039(12) 0.09(2) 0.073(18) -0.006(12) 0.023(12) -0.006(15)
N16 0.073(16) 0.046(12) 0.043(12) 0.001(11) 0.029(11) -0.006(10)
C25 0.07(2) 0.08(2) 0.10(3) 0.022(19) 0.05(2) 0.05(2)
C26 0.043(10) 0.059(12) 0.094(18) 0.015(9) 0.020(11) 0.000(12)
C27 0.042(12) 0.035(11) 0.064(17) 0.006(10) 0.011(12) -0.005(11)
C28 0.066(19) 0.060(17) 0.043(14) -0.001(14) 0.021(14) 0.017(13)
C29 0.037(12) 0.049(16) 0.10(3) 0.022(12) 0.026(15) -0.003(15)
C30 0.036(11) 0.046(12) 0.11(2) 0.021(8) 0.017(13) -0.011(13)
C31 0.059(18) 0.08(2) 0.054(17) 0.052(17) -0.007(14) 0.003(15)
C32 0.039(12) 0.043(13) 0.058(16) 0.003(10) 0.016(12) -0.003(11)
O1W 0.20(4) 0.071(16) 0.040(13) -0.04(2) 0.007(18) 0.007(12)
O2W 0.093(19) 0.095(19) 0.058(14) 0.017(16) 0.038(14) 0.013(13)

loop_
_atom_type_symbol
_atom_type_description
_atom_type_scat_dispersion_real
_atom_type_scat_dispersion_imag
_atom_type_scat_source
C C 0.0033 0.0016 'International Tables Vol C Tables 4.2.6.8 and 6.1.1.4'
H H 0.0000 0.0000 'International Tables Vol C Tables 4.2.6.8 and 6.1.1.4'
N N 0.0061 0.0033 'International Tables Vol C Tables 4.2.6.8 and 6.1.1.4'
O O 0.0106 0.0060 'International Tables Vol C Tables 4.2.6.8 and 6.1.1.4'
Si Si 0.0817 0.0704 'International Tables Vol C Tables 4.2.6.8 and 6.1.1.4'
W W -0.8490 6.8722 'International Tables Vol C Tables 4.2.6.8 and 6.1.1.4'

loop_
_geom_angle_atom_site_label_1
_geom_angle_atom_site_label_2
_geom_angle_atom_site_label_3
_geom_angle_site_symmetry_1
_geom_angle_site_symmetry_3
_geom_angle
_geom_angle_publ_flag
O10 Si1 O11 . . 111.7(10) ?
O10 Si1 O12 . . 110.4(9) ?
O11 Si1 O12 . . 110.2(9) ?
O10 Si1 O9 . . 108.5(9) ?
O11 Si1 O9 . . 109.4(9) ?
O12 Si1 O9 . . 106.4(9) ?
O13 W1 O16 . . 105.5(12) ?
O13 W1 O15 . . 105.7(10) ?
O16 W1 O15 . . 87.4(9) ?
O13 W1 O17 . . 96.0(10) ?
O16 W1 O17 . . 89.7(9) ?
O15 W1 O17 . . 158.1(9) ?
O13 W1 O14 . . 94.2(10) ?
O16 W1 O14 . . 160.0(11) ?
O15 W1 O14 . . 90.2(8) ?
O17 W1 O14 . . 85.1(8) ?
O13 W1 O9 . . 163.7(10) ?
O16 W1 O9 . . 87.3(10) ?
O15 W1 O9 . . 84.6(8) ?
O17 W1 O9 . . 73.5(7) ?
O14 W1 O9 . . 72.8(7) ?
O18 W2 O19 . . 106.2(9) ?
O18 W2 O20 . . 99.5(12) ?
O19 W2 O20 . . 86.0(9) ?
O18 W2 O14 . . 97.0(10) ?
O19 W2 O14 . . 156.7(8) ?
O20 W2 O14 . . 92.3(10) ?
O18 W2 O21 . . 98.3(9) ?
O19 W2 O21 . . 90.1(8) ?
O20 W2 O21 . . 162.2(12) ?
O14 W2 O21 . . 84.3(8) ?
O18 W2 O9 . . 166.8(9) ?
O19 W2 O9 . . 84.5(7) ?
O20 W2 O9 . . 88.8(11) ?
O14 W2 O9 . . 72.2(7) ?
O21 W2 O9 . . 73.5(7) ?
O22 W3 O19 . . 106.2(12) ?
O22 W3 O24 . . 103.3(13) ?
O19 W3 O24 . . 86.1(8) ?
O22 W3 O25 . . 99.5(12) ?
O19 W3 O25 . . 85.7(9) ?
O24 W3 O25 . . 157.2(11) ?
O22 W3 O23 . . 97.0(12) ?
O19 W3 O23 . . 156.6(8) ?
O24 W3 O23 . . 91.8(9) ?
O25 W3 O23 . . 87.3(9) ?
O22 W3 O10 . . 167.6(12) ?
O19 W3 O10 . . 82.4(7) ?
O24 W3 O10 . . 86.0(9) ?
O25 W3 O10 . . 71.8(8) ?
O23 W3 O10 . . 74.2(7) ?
O26 W4 O27 . . 107.0(10) ?
O26 W4 O28 . . 104.0(11) ?
O27 W4 O28 . . 88.3(7) ?
O26 W4 O29 . . 100.9(13) ?
O27 W4 O29 . . 84.4(11) ?
O28 W4 O29 . . 155.2(12) ?
O26 W4 O23 . . 95.6(9) ?
O27 W4 O23 . . 157.1(9) ?
O28 W4 O23 . . 89.5(8) ?
O29 W4 O23 . . 88.1(10) ?
O26 W4 O10 . . 164.5(8) ?
O27 W4 O10 . . 84.7(8) ?
O28 W4 O10 . . 86.1(8) ?
O29 W4 O10 . . 69.6(9) ?
O23 W4 O10 . . 72.5(6) ?
O30 W5 O32 . . 108.9(11) ?
O30 W5 O27 . . 106.5(12) ?
O32 W5 O27 . . 86.5(8) ?
O30 W5 O31 . . 99.0(13) ?
O32 W5 O31 . . 87.7(9) ?
O27 W5 O31 . . 154.4(10) ?
O30 W5 O33 . . 96.7(11) ?
O32 W5 O33 . . 154.4(8) ?
O27 W5 O33 . . 87.2(8) ?
O31 W5 O33 . . 87.3(8) ?
O30 W5 O11 . . 163.5(11) ?
O32 W5 O11 . . 83.5(7) ?
O27 W5 O11 . . 84.5(8) ?
O31 W5 O11 . . 70.0(8) ?
O33 W5 O11 . . 71.2(7) ?
O34 W6 O16 . . 104.4(13) ?
O34 W6 O35 . . 105.4(11) ?
O16 W6 O35 . . 87.3(8) ?
O34 W6 O31 . . 99.7(12) ?
O16 W6 O31 . . 155.8(11) ?
O35 W6 O31 . . 86.6(9) ?
O34 W6 O36 . . 98.5(11) ?
O16 W6 O36 . . 88.9(9) ?
O35 W6 O36 . . 156.0(9) ?
O31 W6 O36 . . 87.3(9) ?
O34 W6 O11 . . 166.2(11) ?
O16 W6 O11 . . 85.6(10) ?
O35 W6 O11 . . 84.3(7) ?
O31 W6 O11 . . 70.5(8) ?
O36 W6 O11 . . 71.7(7) ?
O37 W7 O35 . . 107.8(9) ?
O37 W7 O15 . . 106.3(10) ?
O35 W7 O15 . . 88.0(9) ?
O37 W7 O39 . . 96.7(10) ?
O35 W7 O39 . . 90.7(8) ?
O15 W7 O39 . . 156.2(8) ?
O37 W7 O38 . . 94.7(9) ?
O35 W7 O38 . . 157.4(9) ?
O15 W7 O38 . . 87.1(9) ?
O39 W7 O38 . . 85.0(8) ?
O37 W7 O12 . . 162.5(9) ?
O35 W7 O12 . . 86.0(8) ?
O15 W7 O12 . . 84.4(7) ?
O39 W7 O12 . . 71.8(7) ?
O38 W7 O12 . . 71.6(7) ?
O40 W8 O24 . . 103.7(12) ?
O40 W8 O20 . . 98.3(14) ?
O24 W8 O20 . . 85.3(9) ?
O40 W8 O38 . . 97.5(10) ?
O24 W8 O38 . . 158.8(11) ?
O20 W8 O38 . . 90.5(11) ?
O40 W8 O41 . . 101.8(10) ?
O24 W8 O41 . . 89.2(9) ?
O20 W8 O41 . . 160.0(12) ?
O38 W8 O41 . . 87.7(8) ?
O40 W8 O12 . . 168.4(9) ?
O24 W8 O12 . . 86.0(10) ?
O20 W8 O12 . . 88.7(12) ?
O38 W8 O12 . . 73.1(7) ?
O41 W8 O12 . . 71.7(7) ?
O42 W9 O32 . . 106.6(9) ?
O42 W9 O28 . . 104.3(10) ?
O32 W9 O28 . . 87.1(7) ?
O42 W9 O41 . . 98.5(9) ?
O32 W9 O41 . . 154.8(8) ?
O28 W9 O41 . . 89.4(8) ?
O42 W9 O39 . . 98.2(9) ?
O32 W9 O39 . . 89.8(7) ?
O28 W9 O39 . . 157.3(10) ?
O41 W9 O39 . . 84.0(7) ?
O42 W9 O12 . . 164.7(9) ?
O32 W9 O12 . . 83.7(7) ?
O28 W9 O12 . . 87.2(8) ?
O41 W9 O12 . . 71.2(6) ?
O39 W9 O12 . . 70.1(7) ?
O43 W10 O45 . . 104.2(9) ?
O43 W10 O44 . . 106.6(9) ?
O45 W10 O44 . . 88.0(8) ?
O43 W10 O21 . . 97.6(9) ?
O45 W10 O21 . . 157.8(8) ?
O44 W10 O21 . . 90.2(9) ?
O43 W10 O17 . . 97.2(9) ?
O45 W10 O17 . . 87.4(7) ?
O44 W10 O17 . . 156.1(8) ?
O21 W10 O17 . . 85.4(8) ?
O43 W10 O9 . . 166.0(8) ?
O45 W10 O9 . . 84.0(7) ?
O44 W10 O9 . . 84.6(7) ?
O21 W10 O9 . . 73.7(7) ?
O17 W10 O9 . . 71.6(7) ?
O46 W11 O47 . . 105.3(10) ?
O46 W11 O44 . . 106.4(10) ?
O47 W11 O44 . . 86.7(8) ?
O46 W11 O29 . . 101.7(14) ?
O47 W11 O29 . . 85.7(10) ?
O44 W11 O29 . . 152.0(13) ?
O46 W11 O25 . . 99.9(11) ?
O47 W11 O25 . . 154.8(11) ?
O44 W11 O25 . . 85.5(10) ?
O29 W11 O25 . . 90.1(10) ?
O46 W11 O10 . . 167.2(9) ?
O47 W11 O10 . . 84.5(8) ?
O44 W11 O10 . . 82.1(7) ?
O29 W11 O10 . . 70.4(11) ?
O25 W11 O10 . . 70.7(9) ?
O48 W12 O47 . . 103.4(9) ?
O48 W12 O45 . . 107.1(10) ?
O47 W12 O45 . . 87.2(7) ?
O48 W12 O33 . . 97.4(10) ?
O47 W12 O33 . . 87.8(8) ?
O45 W12 O33 . . 155.6(8) ?
O48 W12 O36 . . 100.5(10) ?
O47 W12 O36 . . 156.0(9) ?
O45 W12 O36 . . 87.5(8) ?
O33 W12 O36 . . 87.5(8) ?
O48 W12 O11 . . 167.2(9) ?
O47 W12 O11 . . 84.3(7) ?
O45 W12 O11 . . 83.3(7) ?
O33 W12 O11 . . 72.4(7) ?
O36 W12 O11 . . 71.8(8) ?
Si1 O9 W1 . . 124.4(9) ?
Si1 O9 W2 . . 123.9(8) ?
W1 O9 W2 . . 94.0(5) ?
Si1 O9 W10 . . 121.3(8) ?
W1 O9 W10 . . 92.7(6) ?
W2 O9 W10 . . 91.8(6) ?
Si1 O10 W3 . . 126.2(9) ?
Si1 O10 W11 . . 124.9(10) ?
W3 O10 W11 . . 92.4(5) ?
Si1 O10 W4 . . 121.9(8) ?
W3 O10 W4 . . 90.7(6) ?
W11 O10 W4 . . 90.4(5) ?
Si1 O11 W12 . . 123.9(9) ?
Si1 O11 W6 . . 124.8(9) ?
W12 O11 W6 . . 91.7(6) ?
Si1 O11 W5 . . 123.1(9) ?
W12 O11 W5 . . 92.0(6) ?
W6 O11 W5 . . 91.8(5) ?
Si1 O12 W7 . . 124.3(8) ?
Si1 O12 W8 . . 124.7(8) ?
W7 O12 W8 . . 93.0(5) ?
Si1 O12 W9 . . 121.9(9) ?
W7 O12 W9 . . 92.2(5) ?
W8 O12 W9 . . 91.6(6) ?
W1 O14 W2 . . 121.0(11) ?
W1 O15 W7 . . 150.2(11) ?
W1 O16 W6 . . 149.2(13) ?
W1 O17 W10 . . 122.1(10) ?
W2 O19 W3 . . 151.4(9) ?
W8 O20 W2 . . 147.6(16) ?
W10 O21 W2 . . 120.8(10) ?
W4 O23 W3 . . 122.6(9) ?
W8 O24 W3 . . 151.2(13) ?
W3 O25 W11 . . 124.8(14) ?
W4 O27 W5 . . 150.1(11) ?
W4 O28 W9 . . 148.3(10) ?
W4 O29 W11 . . 129.3(16) ?
W6 O31 W5 . . 127.6(13) ?
W5 O32 W9 . . 152.7(10) ?
W12 O33 W5 . . 124.4(10) ?
W7 O35 W6 . . 149.8(12) ?
W6 O36 W12 . . 124.7(12) ?
W8 O38 W7 . . 122.3(10) ?
W7 O39 W9 . . 125.8(11) ?
W8 O41 W9 . . 125.6(9) ?
W11 O44 W10 . . 151.3(11) ?
W10 O45 W12 . . 150.2(10) ?
W11 O47 W12 . . 152.0(10) ?
C1 N1 C5 . . 104(3) ?
C1 N1 H1N . . 127.8 ?
C5 N1 H1N . . 127.8 ?
C2 N2 C1 . . 109(3) ?
C2 N2 C6 . . 127(3) ?
C1 N2 C6 . . 124(3) ?
C4 N3 C3 . . 132(3) ?
C4 N3 C7 . . 113(2) ?
C3 N3 C7 . . 115(3) ?
C5 N4 C8 . . 128(3) ?
C5 N4 C4 . . 114(3) ?
C8 N4 C4 . . 119(3) ?
N1 C1 N2 . . 110(3) ?
N1 C1 H1 . . 125.2 ?
N2 C1 H1 . . 125.2 ?
N2 C2 C5 . . 109(3) ?
N2 C2 C3 . . 133(3) ?
C5 C2 C3 . . 118(3) ?
O1 C3 N3 . . 127(3) ?
O1 C3 C2 . . 121(3) ?
N3 C3 C2 . . 112(2) ?
O2 C4 N3 . . 129(3) ?
O2 C4 N4 . . 115(3) ?
N3 C4 N4 . . 116(2) ?
N4 C5 C2 . . 128(3) ?
N4 C5 N1 . . 124(3) ?
C2 C5 N1 . . 108(3) ?
N2 C6 H6A . . 109.5 ?
N2 C6 H6B . . 109.5 ?
H6A C6 H6B . . 109.5 ?
N2 C6 H6C . . 109.5 ?
H6A C6 H6C . . 109.5 ?
H6B C6 H6C . . 109.5 ?
N3 C7 H7A . . 109.5 ?
N3 C7 H7B . . 109.5 ?
H7A C7 H7B . . 109.5 ?
N3 C7 H7C . . 109.5 ?
H7A C7 H7C . . 109.5 ?
H7B C7 H7C . . 109.5 ?
N4 C8 H8A . . 109.5 ?
N4 C8 H8B . . 109.5 ?
H8A C8 H8B . . 109.5 ?
N4 C8 H8C . . 109.5 ?
H8A C8 H8C . . 109.5 ?
H8B C8 H8C . . 109.5 ?
C9 N5 C13 . . 103(3) ?
C9 N5 H5N . . 128.7 ?
C13 N5 H5N . . 128.7 ?
C9 N6 C10 . . 106(3) ?
C9 N6 C14 . . 131(3) ?
C10 N6 C14 . . 123(3) ?
C11 N7 C12 . . 126(2) ?
C11 N7 C15 . . 113(2) ?
C12 N7 C15 . . 121(3) ?
C12 N8 C13 . . 117(2) ?
C12 N8 C16 . . 127(3) ?
C13 N8 C16 . . 117(3) ?
N6 C9 N5 . . 114(4) ?
N6 C9 H9 . . 123.0 ?
N5 C9 H9 . . 123.0 ?
N6 C10 C13 . . 110(3) ?
N6 C10 C11 . . 133(3) ?
C13 C10 C11 . . 117(3) ?
O3 C11 N7 . . 124(3) ?
O3 C11 C10 . . 123(3) ?
N7 C11 C10 . . 113(2) ?
O4 C12 N8 . . 123(3) ?
O4 C12 N7 . . 114(3) ?
N8 C12 N7 . . 123(2) ?
C10 C13 N5 . . 107(3) ?
C10 C13 N8 . . 125(3) ?
N5 C13 N8 . . 128(3) ?
N6 C14 H14A . . 109.5 ?
N6 C14 H14B . . 109.5 ?
H14A C14 H14B . . 109.5 ?
N6 C14 H14C . . 109.5 ?
H14A C14 H14C . . 109.5 ?
H14B C14 H14C . . 109.5 ?
N7 C15 H15A . . 109.5 ?
N7 C15 H15B . . 109.5 ?
H15A C15 H15B . . 109.5 ?
N7 C15 H15C . . 109.5 ?
H15A C15 H15C . . 109.5 ?
H15B C15 H15C . . 109.5 ?
N8 C16 H16A . . 109.5 ?
N8 C16 H16B . . 109.5 ?
H16A C16 H16B . . 109.5 ?
N8 C16 H16C . . 109.5 ?
H16A C16 H16C . . 109.5 ?
H16B C16 H16C . . 109.5 ?
C21 N9 C17 . . 110(3) ?
C21 N9 H9N . . 124.8 ?
C17 N9 H9N . . 124.8 ?
C17 N10 C18 . . 105(3) ?
C17 N10 C22 . . 124(3) ?
C18 N10 C22 . . 131(3) ?
C23 N11 C19 . . 117(3) ?
C23 N11 C20 . . 123(3) ?
C19 N11 C20 . . 120(2) ?
C20 N12 C21 . . 123(2) ?
C20 N12 C24 . . 121(3) ?
C21 N12 C24 . . 117(3) ?
N10 C17 N9 . . 108(3) ?
N10 C17 H17 . . 125.9 ?
N9 C17 H17 . . 125.9 ?
C21 C18 N10 . . 108(3) ?
C21 C18 C19 . . 129(3) ?
N10 C18 C19 . . 123(3) ?
O5 C19 N11 . . 116(3) ?
O5 C19 C18 . . 133(3) ?
N11 C19 C18 . . 111(2) ?
O6 C20 N12 . . 127(3) ?
O6 C20 N11 . . 113(3) ?
N12 C20 N11 . . 120(2) ?
N9 C21 C18 . . 109(3) ?
N9 C21 N12 . . 134(3) ?
C18 C21 N12 . . 117(3) ?
N10 C22 H22A . . 109.5 ?
N10 C22 H22B . . 109.5 ?
H22A C22 H22B . . 109.5 ?
N10 C22 H22C . . 109.5 ?
H22A C22 H22C . . 109.5 ?
H22B C22 H22C . . 109.5 ?
N11 C23 H23A . . 109.5 ?
N11 C23 H23B . . 109.5 ?
H23A C23 H23B . . 109.5 ?
N11 C23 H23C . . 109.5 ?
H23A C23 H23C . . 109.5 ?
H23B C23 H23C . . 109.5 ?
N12 C24 H24A . . 109.5 ?
N12 C24 H24B . . 109.5 ?
H24A C24 H24B . . 109.5 ?
N12 C24 H24C . . 109.5 ?
H24A C24 H24C . . 109.5 ?
H24B C24 H24C . . 109.5 ?
C29 N13 C25 . . 107(3) ?
C29 N13 H13N . . 126.4 ?
C25 N13 H13N . . 126.4 ?
C25 N14 C26 . . 110(3) ?
C25 N14 C30 . . 122(3) ?
C26 N14 C30 . . 128(3) ?
C28 N15 C27 . . 133(3) ?
C28 N15 C31 . . 110(3) ?
C27 N15 C31 . . 117(3) ?
C29 N16 C32 . . 126(3) ?
C29 N16 C28 . . 122(3) ?
C32 N16 C28 . . 111(2) ?
N14 C25 N13 . . 110(3) ?
N14 C25 H25 . . 125.0 ?
N13 C25 H25 . . 125.0 ?
C27 C26 N14 . . 129(4) ?
C27 C26 C29 . . 126(4) ?
N14 C26 C29 . . 104(4) ?
O7 C27 C26 . . 133(3) ?
O7 C27 N15 . . 118(3) ?
C26 C27 N15 . . 108(3) ?
O8 C28 N15 . . 133(3) ?
O8 C28 N16 . . 120(3) ?
N15 C28 N16 . . 107(2) ?
N16 C29 N13 . . 129(4) ?
N16 C29 C26 . . 122(4) ?
N13 C29 C26 . . 109(3) ?
N14 C30 H30A . . 109.5 ?
N14 C30 H30B . . 109.5 ?
H30A C30 H30B . . 109.5 ?
N14 C30 H30C . . 109.5 ?
H30A C30 H30C . . 109.5 ?
H30B C30 H30C . . 109.5 ?
N15 C31 H31A . . 109.5 ?
N15 C31 H31B . . 109.5 ?
H31A C31 H31B . . 109.5 ?
N15 C31 H31C . . 109.5 ?
H31A C31 H31C . . 109.5 ?
H31B C31 H31C . . 109.5 ?
N16 C32 H32A . . 109.5 ?
N16 C32 H32B . . 109.5 ?
H32A C32 H32B . . 109.5 ?
N16 C32 H32C . . 109.5 ?
H32A C32 H32C . . 109.5 ?
H32B C32 H32C . . 109.5 ?
H1W O1W H2W . . 108.4 ?
H3W O2W H4W . . 108.4 ?
H5W O3W H6W . . 108.4 ?

loop_
_geom_bond_atom_site_label_1
_geom_bond_atom_site_label_2
_geom_bond_site_symmetry_2
_geom_bond_distance
_geom_bond_publ_flag
Si1 O10 . 1.564(16) ?
Si1 O11 . 1.576(16) ?
Si1 O12 . 1.602(17) ?
Si1 O9 . 1.644(18) ?
W1 O13 . 1.71(2) ?
W1 O16 . 1.86(3) ?
W1 O15 . 1.866(19) ?
W1 O17 . 1.930(19) ?
W1 O14 . 1.965(17) ?
W1 O9 . 2.340(16) ?
W2 O18 . 1.706(18) ?
W2 O19 . 1.867(17) ?
W2 O20 . 1.90(2) ?
W2 O14 . 1.981(19) ?
W2 O21 . 1.99(2) ?
W2 O9 . 2.355(15) ?
W3 O22 . 1.698(15) ?
W3 O19 . 1.878(18) ?
W3 O24 . 1.91(2) ?
W3 O25 . 1.92(2) ?
W3 O23 . 1.950(18) ?
W3 O10 . 2.361(16) ?
W4 O26 . 1.67(2) ?
W4 O27 . 1.861(16) ?
W4 O28 . 1.876(17) ?
W4 O29 . 1.88(3) ?
W4 O23 . 1.944(19) ?
W4 O10 . 2.438(16) ?
W5 O30 . 1.65(2) ?
W5 O32 . 1.855(18) ?
W5 O27 . 1.900(17) ?
W5 O31 . 1.93(2) ?
W5 O33 . 1.968(18) ?
W5 O11 . 2.399(16) ?
W6 O34 . 1.698(14) ?
W6 O16 . 1.90(3) ?
W6 O35 . 1.905(18) ?
W6 O31 . 1.91(2) ?
W6 O36 . 1.92(2) ?
W6 O11 . 2.393(15) ?
W7 O37 . 1.721(18) ?
W7 O35 . 1.838(18) ?
W7 O15 . 1.882(19) ?
W7 O39 . 1.896(19) ?
W7 O38 . 2.019(19) ?
W7 O12 . 2.365(14) ?
W8 O40 . 1.65(2) ?
W8 O24 . 1.83(2) ?
W8 O20 . 1.89(2) ?
W8 O38 . 1.91(2) ?
W8 O41 . 1.922(17) ?
W8 O12 . 2.378(16) ?
W9 O42 . 1.71(2) ?
W9 O32 . 1.879(18) ?
W9 O28 . 1.881(17) ?
W9 O41 . 1.926(18) ?
W9 O39 . 1.959(18) ?
W9 O12 . 2.396(17) ?
W10 O43 . 1.679(18) ?
W10 O45 . 1.852(19) ?
W10 O44 . 1.88(2) ?
W10 O21 . 1.93(2) ?
W10 O17 . 1.980(19) ?
W10 O9 . 2.387(17) ?
W11 O46 . 1.724(18) ?
W11 O47 . 1.855(15) ?
W11 O44 . 1.88(2) ?
W11 O29 . 1.91(3) ?
W11 O25 . 1.95(2) ?
W11 O10 . 2.387(15) ?
W12 O48 . 1.68(2) ?
W12 O47 . 1.885(15) ?
W12 O45 . 1.91(2) ?
W12 O33 . 1.917(18) ?
W12 O36 . 1.942(19) ?
W12 O11 . 2.379(16) ?
O1 C3 . 1.233(13) ?
O2 C4 . 1.232(13) ?
N1 C1 . 1.35(5) ?
N1 C5 . 1.44(3) ?
N1 H1N . 0.8800 ?
N2 C2 . 1.31(4) ?
N2 C1 . 1.38(4) ?
N2 C6 . 1.499(19) ?
N3 C4 . 1.26(4) ?
N3 C3 . 1.35(4) ?
N3 C7 . 1.57(4) ?
N4 C5 . 1.29(4) ?
N4 C8 . 1.46(4) ?
N4 C4 . 1.53(4) ?
C1 H1 . 0.9500 ?
C2 C5 . 1.36(4) ?
C2 C3 . 1.45(5) ?
C6 H6A . 0.9800 ?
C6 H6B . 0.9800 ?
C6 H6C . 0.9800 ?
C7 H7A . 0.9800 ?
C7 H7B . 0.9800 ?
C7 H7C . 0.9800 ?
C8 H8A . 0.9800 ?
C8 H8B . 0.9800 ?
C8 H8C . 0.9800 ?
O3 C11 . 1.234(13) ?
O4 C12 . 1.233(13) ?
N5 C9 . 1.37(5) ?
N5 C13 . 1.39(3) ?
N5 H5N . 0.8800 ?
N6 C9 . 1.30(5) ?
N6 C10 . 1.32(4) ?
N6 C14 . 1.502(19) ?
N7 C11 . 1.34(4) ?
N7 C12 . 1.42(4) ?
N7 C15 . 1.45(4) ?
N8 C12 . 1.27(4) ?
N8 C13 . 1.42(4) ?
N8 C16 . 1.50(4) ?
C9 H9 . 0.9500 ?
C10 C13 . 1.37(4) ?
C10 C11 . 1.54(4) ?
C14 H14A . 0.9800 ?
C14 H14B . 0.9800 ?
C14 H14C . 0.9800 ?
C15 H15A . 0.9800 ?
C15 H15B . 0.9800 ?
C15 H15C . 0.9800 ?
C16 H16A . 0.9800 ?
C16 H16B . 0.9800 ?
C16 H16C . 0.9800 ?
O5 C19 . 1.235(13) ?
O6 C20 . 1.231(13) ?
N9 C21 . 1.24(4) ?
N9 C17 . 1.36(5) ?
N9 H9N . 0.8800 ?
N10 C17 . 1.24(5) ?
N10 C18 . 1.43(3) ?
N10 C22 . 1.500(19) ?
N11 C23 . 1.37(4) ?
N11 C19 . 1.45(4) ?
N11 C20 . 1.50(4) ?
N12 C20 . 1.27(4) ?
N12 C21 . 1.44(4) ?
N12 C24 . 1.45(4) ?
C17 H17 . 0.9500 ?
C18 C21 . 1.27(5) ?
C18 C19 . 1.46(4) ?
C22 H22A . 0.9800 ?
C22 H22B . 0.9800 ?
C22 H22C . 0.9800 ?
C23 H23A . 0.9800 ?
C23 H23B . 0.9800 ?
C23 H23C . 0.9800 ?
C24 H24A . 0.9800 ?
C24 H24B . 0.9800 ?
C24 H24C . 0.9800 ?
O7 C27 . 1.235(13) ?
O8 C28 . 1.230(13) ?
N13 C29 . 1.35(5) ?
N13 C25 . 1.38(5) ?
N13 H13N . 0.8800 ?
N14 C25 . 1.30(5) ?
N14 C26 . 1.41(5) ?
N14 C30 . 1.500(19) ?
N15 C28 . 1.37(4) ?
N15 C27 . 1.42(4) ?
N15 C31 . 1.57(4) ?
N16 C29 . 1.21(4) ?
N16 C32 . 1.46(4) ?
N16 C28 . 1.51(3) ?
C25 H25 . 0.9500 ?
C26 C27 . 1.29(5) ?
C26 C29 . 1.41(5) ?
C30 H30A . 0.9800 ?
C30 H30B . 0.9800 ?
C30 H30C . 0.9800 ?
C31 H31A . 0.9800 ?
C31 H31B . 0.9800 ?
C31 H31C . 0.9800 ?
C32 H32A . 0.9800 ?
C32 H32B . 0.9800 ?
C32 H32C . 0.9800 ?
O1W H1W . 0.8500 ?
O1W H2W . 0.8500 ?
O2W H3W . 0.8500 ?
O2W H4W . 0.8500 ?
O3W H5W . 0.8500 ?
O3W H6W . 0.8500 ?

loop_
_geom_hbond_atom_site_label_D
_geom_hbond_atom_site_label_H
_geom_hbond_atom_site_label_A
_geom_hbond_site_symmetry_A
_geom_hbond_distance_DH
_geom_hbond_distance_HA
_geom_hbond_distance_DA
_geom_hbond_angle_DHA
_geom_hbond_publ_flag
N1 H1N O48 4_555 0.88 2.04 2.82(4) 147 yes
N1 H1N O38 . 0.88 2.66 3.22(3) 123 yes
N5 H5N O1W . 0.88 1.78 2.65(4) 169 yes
N9 H9N O37 4_454 0.88 2.12 2.95(3) 158 yes
N13 H13N O2W . 0.88 1.74 2.61(5) 174 yes
O1W H1W O40 3_445 0.85 2.12 2.84(4) 142 yes
O1W H2W O2 . 0.85 1.90 2.75(4) 171 yes
O2W H3W O46 . 0.85 2.02 2.73(4) 140 yes
O2W H4W O6 3_455 0.85 1.92 2.76(3) 169 yes
O3W H5W O43 . 0.85 2.06 2.85(4) 153 yes
O3W H6W O42 1_455 0.85 2.20 2.98(4) 153 yes
C9 H9 O5 4_455 0.95 2.15 3.10(5) 176 no
C17 H17 O29 . 0.95 2.45 2.98(5) 116 no
C25 H25 O1 2_564 0.95 2.12 3.07(4) 175 no
C6 H6A O29 2_565 0.98 2.57 3.28(5) 129 no
C6 H6C O25 2_565 0.98 2.58 3.38(4) 138 no
C7 H7C O4 2_555 0.98 2.53 3.49(5) 166 no
C8 H8B O37 . 0.98 2.53 3.33(5) 140 no
C8 H8B O15 . 0.98 2.74 3.55(4) 141 no
C14 H14B O22 3_445 0.98 2.24 3.08(4) 143 no
C14 H14C O43 . 0.98 2.40 3.33(3) 158 no
C14 H14C O17 . 0.98 2.62 3.37(3) 134 no
C15 H15B O26 3_445 0.98 2.62 3.34(5) 130 no
C16 H16A O1W . 0.98 2.41 3.39(5) 175 no
C16 H16B O42 3_445 0.98 2.22 3.08(4) 146 no
C16 H16C O8 3_545 0.98 2.33 3.20(5) 147 no
C22 H22B O20 2_564 0.98 2.73 3.39(5) 125 no
C22 H22C O26 . 0.98 2.21 3.10(4) 150 no
C23 H23B O17 4_554 0.98 2.74 3.57(5) 143 no
C23 H23C O1 4_554 0.98 2.67 3.53(5) 146 no
C24 H24A O38 4_454 0.98 2.71 3.33(5) 121 no
C24 H24A O48 . 0.98 2.77 3.50(4) 132 no
C24 H24B O41 4_454 0.98 2.54 3.40(4) 147 no
C30 H30B O22 . 0.98 2.35 3.14(3) 137 no
C30 H30C O42 3_455 0.98 2.44 3.26(3) 140 no
C30 H30C O32 3_455 0.98 2.60 3.35(3) 133 no
C31 H31A O46 2_565 0.98 2.77 3.46(4) 128 no
C32 H32A O43 . 0.98 2.75 3.21(3) 109 no

loop_
_geom_torsion_atom_site_label_1
_geom_torsion_atom_site_label_2
_geom_torsion_atom_site_label_3
_geom_torsion_atom_site_label_4
_geom_torsion_site_symmetry_1
_geom_torsion_site_symmetry_2
_geom_torsion_site_symmetry_3
_geom_torsion_site_symmetry_4
_geom_torsion
_geom_torsion_publ_flag
O10 Si1 O9 W1 . . . . 179.4(9) ?
O11 Si1 O9 W1 . . . . 57.3(12) ?
O12 Si1 O9 W1 . . . . -61.7(11) ?
O10 Si1 O9 W2 . . . . -56.4(12) ?
O11 Si1 O9 W2 . . . . -178.5(9) ?
O12 Si1 O9 W2 . . . . 62.5(11) ?
O10 Si1 O9 W10 . . . . 60.5(11) ?
O11 Si1 O9 W10 . . . . -61.6(12) ?
O12 Si1 O9 W10 . . . . 179.4(8) ?
O11 Si1 O10 W3 . . . . -178.7(9) ?
O12 Si1 O10 W3 . . . . -55.6(13) ?
O9 Si1 O10 W3 . . . . 60.6(13) ?
O11 Si1 O10 W11 . . . . 56.1(13) ?
O12 Si1 O10 W11 . . . . 179.2(9) ?
O9 Si1 O10 W11 . . . . -64.5(12) ?
O11 Si1 O10 W4 . . . . -60.3(13) ?
O12 Si1 O10 W4 . . . . 62.7(12) ?
O9 Si1 O10 W4 . . . . 179.0(8) ?
O10 Si1 O11 W12 . . . . -57.8(13) ?
O12 Si1 O11 W12 . . . . 179.0(9) ?
O9 Si1 O11 W12 . . . . 62.4(12) ?
O10 Si1 O11 W6 . . . . -178.7(9) ?
O12 Si1 O11 W6 . . . . 58.1(13) ?
O9 Si1 O11 W6 . . . . -58.5(13) ?
O10 Si1 O11 W5 . . . . 61.3(13) ?
O12 Si1 O11 W5 . . . . -61.8(12) ?
O9 Si1 O11 W5 . . . . -178.5(9) ?
O10 Si1 O12 W7 . . . . 179.3(9) ?
O11 Si1 O12 W7 . . . . -56.7(13) ?
O9 Si1 O12 W7 . . . . 61.7(12) ?
O10 Si1 O12 W8 . . . . 56.1(13) ?
O11 Si1 O12 W8 . . . . -179.9(9) ?
O9 Si1 O12 W8 . . . . -61.5(12) ?
O10 Si1 O12 W9 . . . . -62.0(11) ?
O11 Si1 O12 W9 . . . . 61.9(11) ?
O9 Si1 O12 W9 . . . . -179.6(8) ?
O13 W1 O15 W7 . . . . 132(2) ?
O16 W1 O15 W7 . . . . 27(2) ?
O17 W1 O15 W7 . . . . -56(4) ?
O14 W1 O15 W7 . . . . -133(2) ?
O9 W1 O15 W7 . . . . -61(2) ?
O37 W7 O15 W1 . . . . -133(2) ?
O35 W7 O15 W1 . . . . -26(2) ?
O39 W7 O15 W1 . . . . 62(3) ?
O38 W7 O15 W1 . . . . 132(2) ?
O12 W7 O15 W1 . . . . 61(2) ?
O13 W1 O16 W6 . . . . -135(3) ?
O15 W1 O16 W6 . . . . -29(3) ?
O17 W1 O16 W6 . . . . 129(3) ?
O14 W1 O16 W6 . . . . 54(5) ?
O9 W1 O16 W6 . . . . 55(3) ?
O18 W2 O19 W3 . . . . 124(2) ?
O20 W2 O19 W3 . . . . 25(2) ?
O14 W2 O19 W3 . . . . -62(3) ?
O21 W2 O19 W3 . . . . -137(2) ?
O9 W2 O19 W3 . . . . -64(2) ?
O22 W3 O19 W2 . . . . -125(2) ?
O24 W3 O19 W2 . . . . -22(2) ?
O25 W3 O19 W2 . . . . 137(2) ?
O23 W3 O19 W2 . . . . 64(3) ?
O10 W3 O19 W2 . . . . 65(2) ?
O40 W8 O20 W2 . . . . 145(3) ?
O24 W8 O20 W2 . . . . 42(3) ?
O38 W8 O20 W2 . . . . -117(3) ?
O41 W8 O20 W2 . . . . -33(5) ?
O12 W8 O20 W2 . . . . -44(3) ?
O18 W2 O20 W8 . . . . -145(3) ?
O19 W2 O20 W8 . . . . -39(3) ?
O14 W2 O20 W8 . . . . 117(3) ?
O21 W2 O20 W8 . . . . 39(6) ?
O9 W2 O20 W8 . . . . 45(3) ?
O40 W8 O24 W3 . . . . -133(3) ?
O20 W8 O24 W3 . . . . -35(3) ?
O38 W8 O24 W3 . . . . 44(5) ?
O41 W8 O24 W3 . . . . 125(3) ?
O12 W8 O24 W3 . . . . 54(3) ?
O26 W4 O27 W5 . . . . 129(3) ?
O28 W4 O27 W5 . . . . 25(3) ?
O29 W4 O27 W5 . . . . -131(3) ?
O23 W4 O27 W5 . . . . -60(4) ?
O10 W4 O27 W5 . . . . -61(3) ?
O26 W4 O28 W9 . . . . -136(3) ?
O27 W4 O28 W9 . . . . -29(3) ?
O29 W4 O28 W9 . . . . 44(4) ?
O23 W4 O28 W9 . . . . 128(3) ?
O10 W4 O28 W9 . . . . 56(3) ?
O42 W9 O28 W4 . . . . 134(3) ?
O32 W9 O28 W4 . . . . 28(3) ?
O41 W9 O28 W4 . . . . -127(3) ?
O39 W9 O28 W4 . . . . -54(4) ?
O12 W9 O28 W4 . . . . -56(3) ?
O26 W4 O29 W11 . . . . -161.8(19) ?
O27 W4 O29 W11 . . . . 92(2) ?
O28 W4 O29 W11 . . . . 18(4) ?
O23 W4 O29 W11 . . . . -66(2) ?
O10 W4 O29 W11 . . . . 5.6(16) ?
O30 W5 O32 W9 . . . . 128(2) ?
O27 W5 O32 W9 . . . . 22(2) ?
O31 W5 O32 W9 . . . . -133(2) ?
O33 W5 O32 W9 . . . . -54(3) ?
O11 W5 O32 W9 . . . . -63(2) ?
O42 W9 O32 W5 . . . . -128(2) ?
O28 W9 O32 W5 . . . . -24(3) ?
O41 W9 O32 W5 . . . . 58(3) ?
O39 W9 O32 W5 . . . . 134(2) ?
O12 W9 O32 W5 . . . . 64(2) ?
O37 W7 O35 W6 . . . . 131(2) ?
O15 W7 O35 W6 . . . . 25(2) ?
O39 W7 O35 W6 . . . . -132(2) ?
O38 W7 O35 W6 . . . . -53(4) ?
O12 W7 O35 W6 . . . . -60(2) ?
O37 W7 O39 W9 . . . . -170.0(11) ?
O35 W7 O39 W9 . . . . 82.0(11) ?
O15 W7 O39 W9 . . . . -5(3) ?
O38 W7 O39 W9 . . . . -75.7(11) ?
O12 W7 O39 W9 . . . . -3.5(9) ?
O46 W11 O44 W10 . . . . 125(2) ?
O47 W11 O44 W10 . . . . 20(3) ?
O29 W11 O44 W10 . . . . -54(4) ?
O25 W11 O44 W10 . . . . -136(3) ?
O10 W11 O44 W10 . . . . -64(2) ?
O43 W10 O44 W11 . . . . -124(2) ?
O45 W10 O44 W11 . . . . -20(3) ?
O21 W10 O44 W11 . . . . 138(3) ?
O17 W10 O44 W11 . . . . 59(4) ?
O9 W10 O44 W11 . . . . 65(2) ?
O43 W10 O45 W12 . . . . 125(2) ?
O44 W10 O45 W12 . . . . 18(2) ?
O21 W10 O45 W12 . . . . -67(3) ?
O17 W10 O45 W12 . . . . -138(2) ?
O9 W10 O45 W12 . . . . -66(2) ?
O46 W11 O47 W12 . . . . -129(3) ?
O44 W11 O47 W12 . . . . -23(3) ?
O29 W11 O47 W12 . . . . 130(3) ?
O25 W11 O47 W12 . . . . 49(4) ?
O10 W11 O47 W12 . . . . 59(3) ?
O48 W12 O47 W11 . . . . 130(3) ?
O45 W12 O47 W11 . . . . 23(3) ?
O33 W12 O47 W11 . . . . -133(3) ?
O36 W12 O47 W11 . . . . -54(4) ?
O11 W12 O47 W11 . . . . -60(3) ?
C5 N1 C1 N2 . . . . -5(3) ?
C2 N2 C1 N1 . . . . 6(3) ?
C6 N2 C1 N1 . . . . 178(3) ?
C1 N2 C2 C5 . . . . -4(3) ?
C6 N2 C2 C5 . . . . -176(3) ?
C1 N2 C2 C3 . . . . 177(3) ?
C6 N2 C2 C3 . . . . 6(6) ?
C4 N3 C3 O1 . . . . -178(4) ?
C7 N3 C3 O1 . . . . -4(5) ?
C4 N3 C3 C2 . . . . 7(5) ?
C7 N3 C3 C2 . . . . -179(3) ?
N2 C2 C3 O1 . . . . -2(6) ?
C5 C2 C3 O1 . . . . 180(3) ?
N2 C2 C3 N3 . . . . 173(3) ?
C5 C2 C3 N3 . . . . -5(4) ?
C3 N3 C4 O2 . . . . -179(3) ?
C7 N3 C4 O2 . . . . 7(5) ?
C3 N3 C4 N4 . . . . -5(5) ?
C7 N3 C4 N4 . . . . -179(3) ?
C5 N4 C4 O2 . . . . 175(3) ?
C8 N4 C4 O2 . . . . -1(4) ?
C5 N4 C4 N3 . . . . 0(4) ?
C8 N4 C4 N3 . . . . -177(3) ?
C8 N4 C5 C2 . . . . 177(3) ?
C4 N4 C5 C2 . . . . 1(4) ?
C8 N4 C5 N1 . . . . -1(5) ?
C4 N4 C5 N1 . . . . -177(2) ?
N2 C2 C5 N4 . . . . -177(3) ?
C3 C2 C5 N4 . . . . 1(5) ?
N2 C2 C5 N1 . . . . 1(3) ?
C3 C2 C5 N1 . . . . 180(2) ?
C1 N1 C5 N4 . . . . -179(3) ?
C1 N1 C5 C2 . . . . 2(3) ?
C10 N6 C9 N5 . . . . 0(4) ?
C14 N6 C9 N5 . . . . -179(3) ?
C13 N5 C9 N6 . . . . -2(4) ?
C9 N6 C10 C13 . . . . 2(4) ?
C14 N6 C10 C13 . . . . -179(3) ?
C9 N6 C10 C11 . . . . -175(3) ?
C14 N6 C10 C11 . . . . 4(5) ?
C12 N7 C11 O3 . . . . 179(3) ?
C15 N7 C11 O3 . . . . 3(5) ?
C12 N7 C11 C10 . . . . 4(4) ?
C15 N7 C11 C10 . . . . -172(3) ?
N6 C10 C11 O3 . . . . 3(6) ?
C13 C10 C11 O3 . . . . -174(3) ?
N6 C10 C11 N7 . . . . 178(3) ?
C13 C10 C11 N7 . . . . 1(4) ?
C13 N8 C12 O4 . . . . -176(3) ?
C16 N8 C12 O4 . . . . 2(5) ?
C13 N8 C12 N7 . . . . 7(4) ?
C16 N8 C12 N7 . . . . -175(3) ?
C11 N7 C12 O4 . . . . 174(3) ?
C15 N7 C12 O4 . . . . -11(4) ?
C11 N7 C12 N8 . . . . -9(4) ?
C15 N7 C12 N8 . . . . 167(3) ?
N6 C10 C13 N5 . . . . -4(4) ?
C11 C10 C13 N5 . . . . 174(3) ?
N6 C10 C13 N8 . . . . -180(3) ?
C11 C10 C13 N8 . . . . -2(5) ?
C9 N5 C13 C10 . . . . 3(4) ?
C9 N5 C13 N8 . . . . 179(3) ?
C12 N8 C13 C10 . . . . -2(4) ?
C16 N8 C13 C10 . . . . -180(3) ?
C12 N8 C13 N5 . . . . -177(3) ?
C16 N8 C13 N5 . . . . 5(5) ?
C18 N10 C17 N9 . . . . -8(3) ?
C22 N10 C17 N9 . . . . 173(3) ?
C21 N9 C17 N10 . . . . 9(4) ?
C17 N10 C18 C21 . . . . 4(3) ?
C22 N10 C18 C21 . . . . -177(3) ?
C17 N10 C18 C19 . . . . -175(3) ?
C22 N10 C18 C19 . . . . 4(5) ?
C23 N11 C19 O5 . . . . -2(5) ?
C20 N11 C19 O5 . . . . 175(3) ?
C23 N11 C19 C18 . . . . 178(3) ?
C20 N11 C19 C18 . . . . -6(4) ?
C21 C18 C19 O5 . . . . -179(4) ?
N10 C18 C19 O5 . . . . 0(6) ?
C21 C18 C19 N11 . . . . 1(5) ?
N10 C18 C19 N11 . . . . -179(3) ?
C21 N12 C20 O6 . . . . -180(2) ?
C24 N12 C20 O6 . . . . 5(5) ?
C21 N12 C20 N11 . . . . -7(4) ?
C24 N12 C20 N11 . . . . 177(3) ?
C23 N11 C20 O6 . . . . -1(4) ?
C19 N11 C20 O6 . . . . -177(3) ?
C23 N11 C20 N12 . . . . -174(3) ?
C19 N11 C20 N12 . . . . 9(4) ?
C17 N9 C21 C18 . . . . -6(4) ?
C17 N9 C21 N12 . . . . 174(3) ?
N10 C18 C21 N9 . . . . 1(3) ?
C19 C18 C21 N9 . . . . -179(3) ?
N10 C18 C21 N12 . . . . -179(2) ?
C19 C18 C21 N12 . . . . 1(4) ?
C20 N12 C21 N9 . . . . -178(3) ?
C24 N12 C21 N9 . . . . -2(4) ?
C20 N12 C21 C18 . . . . 3(4) ?
C24 N12 C21 C18 . . . . 179(3) ?
C26 N14 C25 N13 . . . . 4(4) ?
C30 N14 C25 N13 . . . . 179(2) ?
C29 N13 C25 N14 . . . . -2(4) ?
C25 N14 C26 C27 . . . . -180(3) ?
C30 N14 C26 C27 . . . . 6(5) ?
C25 N14 C26 C29 . . . . -4(3) ?
C30 N14 C26 C29 . . . . -178(2) ?
N14 C26 C27 O7 . . . . -2(6) ?
C29 C26 C27 O7 . . . . -176(3) ?
N14 C26 C27 N15 . . . . 172(3) ?
C29 C26 C27 N15 . . . . -3(4) ?
C28 N15 C27 O7 . . . . -175(3) ?
C31 N15 C27 O7 . . . . 0(4) ?
C28 N15 C27 C26 . . . . 10(5) ?
C31 N15 C27 C26 . . . . -175(2) ?
C27 N15 C28 O8 . . . . 176(3) ?
C31 N15 C28 O8 . . . . 0(5) ?
C27 N15 C28 N16 . . . . -11(5) ?
C31 N15 C28 N16 . . . . 174(2) ?
C29 N16 C28 O8 . . . . 179(3) ?
C32 N16 C28 O8 . . . . 9(4) ?
C29 N16 C28 N15 . . . . 5(4) ?
C32 N16 C28 N15 . . . . -166(2) ?
C32 N16 C29 N13 . . . . -10(5) ?
C28 N16 C29 N13 . . . . -180(3) ?
C32 N16 C29 C26 . . . . 170(3) ?
C28 N16 C29 C26 . . . . 0(4) ?
C25 N13 C29 N16 . . . . 179(3) ?
C25 N13 C29 C26 . . . . -1(3) ?
C27 C26 C29 N16 . . . . -2(5) ?
N14 C26 C29 N16 . . . . -177(3) ?
C27 C26 C29 N13 . . . . 178(3) ?
N14 C26 C29 N13 . . . . 3(3) ?

_cod_database_fobs_code 2022195
